data_2231718
loop_
_publ_author_name
'Lee, Ju Eun'
'Lee, Hong-In'

_publ_section_title
;
 <i>catena</i>-Poly[[bis(<i>N</i>,<i>N</i>-dimethylformamide-\k<i>O</i>)zinc]-\m~2~-oxalato-\k^4^<i>O</i>^1^,<i>O</i>^2^:<i>O</i>^1'^,<i>O</i>^2'^]
;
_journal_coeditor_code WM2511
_journal_issue 9
_journal_name_full 'Acta Crystallographica Section E'
_journal_page_first m1172
_journal_paper_doi 10.1107/S1600536811030479
_journal_volume 67
_journal_year 2011
_chemical_formula_iupac '[Zn (C2 O4) (C3 H7 N O)2]'
_chemical_formula_moiety 'C8 H14 N2 O6 Zn'
_chemical_formula_sum 'C8 H14 N2 O6 Zn'
_chemical_formula_weight 299.58
_chemical_name_systematic
;
<i>catena</i>-Poly[[bis(<i>N</i>,<i>N</i>-dimethylformamide-\k<i>O</i>)zinc]-
\m~2~-oxalato-\k^4^<i>O</i>^1^,<i>O</i>^2^:<i>O</i>^1'^,<i>O</i>^2'^]
;
_space_group_IT_number 60
_symmetry_cell_setting orthorhombic
_symmetry_space_group_name_Hall '-P 2ac 2b'
_symmetry_space_group_name_H-M 'P b n a'
_atom_sites_solution_hydrogens geom
_atom_sites_solution_primary direct
_atom_sites_solution_secondary difmap
_audit_creation_method SHELXL-97
_cell_angle_alpha 90.00
_cell_angle_beta 90.00
_cell_angle_gamma 90.00
_cell_formula_units_Z 4
_cell_length_a 7.7950(10)
_cell_length_b 9.8090(10)
_cell_length_c 15.4210(10)
_cell_measurement_reflns_used 839
_cell_measurement_temperature 298(2)
_cell_measurement_theta_max 30.4
_cell_measurement_theta_min 5.4
_cell_volume 1179.1(2)
_computing_cell_refinement 'HKL2000 (Otwinowski & Minor, 1997)'
_computing_data_collection 'ADSC Quantum-210 ADX (Arvai & Nielsen, 1983)'
_computing_data_reduction 'HKL2000 (Otwinowski & Minor, 1997)'
_computing_molecular_graphics 'CrystalMaker (CrystalMaker Software, 2007)'
_computing_publication_material 'publCIF (Westrip, 2010)'
_computing_structure_refinement 'SHELXL97 (Sheldrick, 2008)'
_computing_structure_solution 'SHELXS97 (Sheldrick, 2008)'
_diffrn_ambient_temperature 298(2)
_diffrn_measured_fraction_theta_full 0.953
_diffrn_measured_fraction_theta_max 0.953
_diffrn_measurement_device_type 'ADSC Quantum210'
_diffrn_measurement_method '\f '
_diffrn_radiation_monochromator 'Si111 double crystal'
_diffrn_radiation_source '6BIMX-I synchroton beamlin PLS, KOREA'
_diffrn_radiation_type Synchrotron
_diffrn_radiation_wavelength 0.90000
_diffrn_reflns_av_R_equivalents 0.0000
_diffrn_reflns_av_sigmaI/netI 0.0123
_diffrn_reflns_limit_h_max 8
_diffrn_reflns_limit_h_min 0
_diffrn_reflns_limit_k_max 10
_diffrn_reflns_limit_k_min 0
_diffrn_reflns_limit_l_max 16
_diffrn_reflns_limit_l_min 0
_diffrn_reflns_number 839
_diffrn_reflns_theta_full 30.36
_diffrn_reflns_theta_max 30.36
_diffrn_reflns_theta_min 5.40
_diffrn_standards_interval_time 0
_diffrn_standards_number 0
_exptl_absorpt_coefficient_mu 2.102
_exptl_absorpt_correction_T_max 0.8334
_exptl_absorpt_correction_T_min 0.7574
_exptl_absorpt_correction_type multi-scan
_exptl_absorpt_process_details '(HKL2000 SCALEPACK; Otwinowski & Minor, 1997)'
_exptl_crystal_colour colourless
_exptl_crystal_density_diffrn 1.688
_exptl_crystal_density_method 'not measured'
_exptl_crystal_description Block
_exptl_crystal_F_000 616
_exptl_crystal_size_max 0.14
_exptl_crystal_size_mid 0.10
_exptl_crystal_size_min 0.09
_refine_diff_density_max 0.797
_refine_diff_density_min -0.816
_refine_ls_extinction_coef 0.034(9)
_refine_ls_extinction_expression Fc^*^=kFc[1+0.001xFc^2^\l^3^/sin(2\q)]^-1/4^
_refine_ls_extinction_method 'SHELXL97 (Sheldrick, 2008)'
_refine_ls_goodness_of_fit_ref 1.092
_refine_ls_hydrogen_treatment constr
_refine_ls_matrix_type full
_refine_ls_number_parameters 81
_refine_ls_number_reflns 839
_refine_ls_number_restraints 0
_refine_ls_restrained_S_all 1.092
_refine_ls_R_factor_all 0.0592
_refine_ls_R_factor_gt 0.0577
_refine_ls_shift/su_max 0.000
_refine_ls_shift/su_mean 0.000
_refine_ls_structure_factor_coef Fsqd
_refine_ls_weighting_details 'calc w=1/[\s^2^(Fo^2^)+(0.1443P)^2^+0.1456P] where P=(Fo^2^+2Fc^2^)/3'
_refine_ls_weighting_scheme calc
_refine_ls_wR_factor_gt 0.1642
_refine_ls_wR_factor_ref 0.1688
_reflns_number_gt 778
_reflns_number_total 839
_reflns_threshold_expression I>2sigma(I)
_cod_data_source_file wm2511.cif
_cod_data_source_block I
_cod_database_code 2231718
_cod_database_fobs_code 2231718

loop_
_symmetry_equiv_pos_as_xyz
'x, y, z'
'-x+1/2, -y, z+1/2'
'x, -y+1/2, -z'
'-x+1/2, y+1/2, -z+1/2'
'-x, -y, -z'
'x-1/2, y, -z-1/2'
'-x, y-1/2, z'
'x-1/2, -y-1/2, z-1/2'

loop_
_atom_site_type_symbol
_atom_site_label
_atom_site_fract_x
_atom_site_fract_y
_atom_site_fract_z
_atom_site_U_iso_or_equiv
_atom_site_adp_type
_atom_site_calc_flag
_atom_site_refinement_flags
_atom_site_occupancy
_atom_site_symmetry_multiplicity
Zn Zn1 0.15869(6) 0.7500 0.0000 0.0503(6) Uani d S 1 2
O O1 0.1498(3) 0.5678(2) 0.07184(15) 0.0600(8) Uani d . 1 1
O O2 -0.0220(3) 0.6367(2) -0.07091(14) 0.0592(8) Uani d . 1 1
O O3 0.3580(3) 0.6927(3) -0.08757(15) 0.0599(8) Uani d . 1 1
N N1 0.5920(4) 0.7617(2) -0.1613(2) 0.0541(9) Uani d . 1 1
C C1 -0.0497(4) 0.5204(3) -0.0417(2) 0.0498(9) Uani d . 1 1
C C2 0.4708(5) 0.7774(4) -0.1043(3) 0.0559(10) Uani d . 1 1
H H2 0.4686 0.8590 -0.0737 0.067 Uiso calc R 1 1
C C3 0.6058(5) 0.6357(4) -0.2119(2) 0.0687(11) Uani d . 1 1
H H3A 0.6896 0.5769 -0.1858 0.103 Uiso calc R 1 1
H H3B 0.6403 0.6571 -0.2701 0.103 Uiso calc R 1 1
H H3C 0.4966 0.5905 -0.2130 0.103 Uiso calc R 1 1
C C4 0.7261(5) 0.8631(4) -0.1751(3) 0.0741(11) Uani d . 1 1
H H4A 0.7063 0.9400 -0.1379 0.111 Uiso calc R 1 1
H H4B 0.7244 0.8924 -0.2345 0.111 Uiso calc R 1 1
H H4C 0.8358 0.8237 -0.1620 0.111 Uiso calc R 1 1

loop_
_atom_site_aniso_label
_atom_site_aniso_U_11
_atom_site_aniso_U_22
_atom_site_aniso_U_33
_atom_site_aniso_U_12
_atom_site_aniso_U_13
_atom_site_aniso_U_23
Zn1 0.0436(8) 0.0500(8) 0.0573(8) 0.000 0.000 0.00088(15)
O1 0.0572(14) 0.0566(14) 0.0661(16) -0.0077(9) -0.0120(9) 0.0045(10)
O2 0.0611(15) 0.0539(14) 0.0626(15) -0.0058(9) -0.0082(9) 0.0082(9)
O3 0.0538(16) 0.0587(17) 0.0672(16) -0.0041(10) 0.0109(9) -0.0060(12)
N1 0.0432(19) 0.0546(18) 0.065(2) 0.0040(10) 0.0055(18) 0.0000(10)
C1 0.0438(14) 0.0507(17) 0.055(2) 0.0013(12) 0.0012(15) 0.0008(13)
C2 0.051(2) 0.0531(17) 0.063(2) 0.0038(16) -0.0031(17) -0.0021(16)
C3 0.060(2) 0.074(2) 0.072(2) 0.0038(16) 0.0104(18) -0.0101(17)
C4 0.057(2) 0.065(2) 0.101(3) -0.0029(15) 0.014(2) 0.0077(18)

loop_
_atom_type_symbol
_atom_type_description
_atom_type_scat_dispersion_real
_atom_type_scat_dispersion_imag
_atom_type_scat_source
C C 0.0033 0.0016 'International Tables Vol C Tables 4.2.6.8 and 6.1.1.4'
H H 0.0000 0.0000 'International Tables Vol C Tables 4.2.6.8 and 6.1.1.4'
N N 0.0061 0.0033 'International Tables Vol C Tables 4.2.6.8 and 6.1.1.4'
Zn Zn 0.2839 1.4301 'International Tables Vol C Tables 4.2.6.8 and 6.1.1.4'
O O 0.0106 0.0060 'International Tables Vol C Tables 4.2.6.8 and 6.1.1.4'

loop_
_geom_angle_atom_site_label_1
_geom_angle_atom_site_label_2
_geom_angle_atom_site_label_3
_geom_angle_site_symmetry_1
_geom_angle_site_symmetry_3
_geom_angle
O2 Zn1 O2 . 3_565 95.82(14)
O2 Zn1 O1 . . 78.62(8)
O2 Zn1 O1 3_565 . 98.81(9)
O2 Zn1 O1 . 3_565 98.81(9)
O2 Zn1 O1 3_565 3_565 78.62(8)
O1 Zn1 O1 . 3_565 176.23(11)
O2 Zn1 O3 . 3_565 163.08(9)
O2 Zn1 O3 3_565 3_565 91.12(9)
O1 Zn1 O3 . 3_565 85.09(9)
O1 Zn1 O3 3_565 3_565 97.67(9)
O2 Zn1 O3 . . 91.12(9)
O2 Zn1 O3 3_565 . 163.08(9)
O1 Zn1 O3 . . 97.67(9)
O1 Zn1 O3 3_565 . 85.09(9)
O3 Zn1 O3 3_565 . 86.53(13)
C1 O1 Zn1 5_565 . 114.3(2)
C1 O2 Zn1 . . 114.36(19)
C2 O3 Zn1 . . 118.2(2)
C2 N1 C4 . . 122.6(3)
C2 N1 C3 . . 120.9(3)
C4 N1 C3 . . 116.4(3)
O2 C1 O1 . 5_565 127.3(3)
O2 C1 C1 . 5_565 116.7(3)
O1 C1 C1 5_565 5_565 116.1(3)
O3 C2 N1 . . 125.3(4)
O3 C2 H2 . . 117.3
N1 C2 H2 . . 117.3
N1 C3 H3A . . 109.5
N1 C3 H3B . . 109.5
H3A C3 H3B . . 109.5
N1 C3 H3C . . 109.5
H3A C3 H3C . . 109.5
H3B C3 H3C . . 109.5
N1 C4 H4A . . 109.5
N1 C4 H4B . . 109.5
H4A C4 H4B . . 109.5
N1 C4 H4C . . 109.5
H4A C4 H4C . . 109.5
H4B C4 H4C . . 109.5

loop_
_geom_bond_atom_site_label_1
_geom_bond_atom_site_label_2
_geom_bond_site_symmetry_2
_geom_bond_distance
_geom_bond_publ_flag
Zn1 O2 . 2.101(2) y
Zn1 O2 3_565 2.101(2) ?
Zn1 O1 . 2.104(2) y
Zn1 O1 3_565 2.104(2) ?
Zn1 O3 3_565 2.134(2) ?
Zn1 O3 . 2.134(2) y
O1 C1 5_565 1.254(4) ?
O2 C1 . 1.246(3) ?
O3 C2 . 1.237(5) ?
N1 C2 . 1.299(5) ?
N1 C4 . 1.458(5) ?
N1 C3 . 1.466(4) ?
C1 O1 5_565 1.254(4) ?
C1 C1 5_565 1.554(6) ?
C2 H2 . 0.9300 ?
C3 H3A . 0.9600 ?
C3 H3B . 0.9600 ?
C3 H3C . 0.9600 ?
C4 H4A . 0.9600 ?
C4 H4B . 0.9600 ?
C4 H4C . 0.9600 ?

loop_
_geom_torsion_atom_site_label_1
_geom_torsion_atom_site_label_2
_geom_torsion_atom_site_label_3
_geom_torsion_atom_site_label_4
_geom_torsion_site_symmetry_1
_geom_torsion_site_symmetry_4
_geom_torsion
O2 Zn1 O1 C1 . 5_565 0.7(2)
O2 Zn1 O1 C1 3_565 5_565 94.9(2)
O3 Zn1 O1 C1 3_565 5_565 -174.7(2)
O3 Zn1 O1 C1 . 5_565 -88.9(2)
O2 Zn1 O2 C1 3_565 . -98.8(2)
O1 Zn1 O2 C1 . . -0.9(2)
O1 Zn1 O2 C1 3_565 . -178.1(2)
O3 Zn1 O2 C1 3_565 . 15.0(4)
O3 Zn1 O2 C1 . . 96.7(2)
O2 Zn1 O3 C2 . . 144.1(3)
O2 Zn1 O3 C2 3_565 . 29.7(5)
O1 Zn1 O3 C2 . . -137.2(3)
O1 Zn1 O3 C2 3_565 . 45.3(3)
O3 Zn1 O3 C2 3_565 . -52.7(2)
Zn1 O2 C1 O1 . 5_565 -179.4(3)
Zn1 O2 C1 C1 . 5_565 0.9(4)
Zn1 O3 C2 N1 . . -174.2(3)
C4 N1 C2 O3 . . -177.0(4)
C3 N1 C2 O3 . . -0.6(6)
